data_4080925
loop_
_publ_author_name
'Raza, Anna Lena'
'Panetier, Julien A.'
'Teltewskoi, Michael'
'Macgregor, Stuart A.'
'Braun, Thomas'

_publ_section_title
;
 Rhodium(I) Silyl Complexes for C--F Bond Activation Reactions of Aromatic
 Compounds: Experimental and Computational Studies
;
_journal_issue 14
_journal_name_full Organometallics
_journal_page_first 3795
_journal_paper_doi 10.1021/om400150p
_journal_volume 32
_journal_year 2013
_chemical_formula_moiety 'C24 H45 F5 P3 Rh'
_chemical_formula_sum 'C24 H45 F5 P3 Rh'
_chemical_formula_weight 624.42
_chemical_name_systematic
; 
 ? 
;
_space_group_IT_number 14
_symmetry_cell_setting monoclinic
_symmetry_space_group_name_Hall '-P 2yn'
_symmetry_space_group_name_H-M 'P 1 21/n 1'
_atom_sites_solution_hydrogens geom
_atom_sites_solution_primary direct
_atom_sites_solution_secondary difmap
_audit_creation_method SHELXL-97
_cell_angle_alpha 90.00
_cell_angle_beta 91.021(2)
_cell_angle_gamma 90.00
_cell_formula_units_Z 4
_cell_length_a 9.3377(3)
_cell_length_b 18.0790(4)
_cell_length_c 16.7460(5)
_cell_measurement_reflns_used 5000
_cell_measurement_temperature 100(2)
_cell_measurement_theta_max 29.0
_cell_measurement_theta_min 1.94
_cell_volume 2826.55(14)
_computing_cell_refinement 'X-AREA (Stoe &amp; Cie, 2002)'
_computing_data_collection 'X-AREA (Stoe &amp; Cie, 2002)'
_computing_data_reduction 'X-RED (Stoe &amp; Cie, 2002)'
_computing_molecular_graphics 'DIAMOND (Brandenburg &amp; Berndt, 1999)'
_computing_publication_material 'SHELXL97 (Sheldrick, 1997)'
_computing_structure_refinement 'SHELXL-97 (Sheldrick, 1997)'
_computing_structure_solution 'SHELXS-97 (Sheldrick, 1990)'
_diffrn_ambient_temperature 100(2)
_diffrn_measured_fraction_theta_full 0.999
_diffrn_measured_fraction_theta_max 0.999
_diffrn_measurement_device_type 'Stoe IPDS-2t diffractometer'
_diffrn_measurement_method '\w-rotation,\w-incr.=1\%,220 exposures'
_diffrn_radiation_monochromator graphite
_diffrn_radiation_source 'fine-focus sealed tube'
_diffrn_radiation_type MoK\a
_diffrn_radiation_wavelength 0.71073
_diffrn_reflns_av_R_equivalents 0.0572
_diffrn_reflns_av_sigmaI/netI 0.0347
_diffrn_reflns_limit_h_max 12
_diffrn_reflns_limit_h_min -12
_diffrn_reflns_limit_k_max 24
_diffrn_reflns_limit_k_min -24
_diffrn_reflns_limit_l_max 22
_diffrn_reflns_limit_l_min -22
_diffrn_reflns_number 30069
_diffrn_reflns_theta_full 29.00
_diffrn_reflns_theta_max 29.00
_diffrn_reflns_theta_min 2.43
_exptl_absorpt_coefficient_mu 0.818
_exptl_absorpt_correction_T_max 0.8802
_exptl_absorpt_correction_T_min 0.7572
_exptl_absorpt_correction_type numerical
_exptl_absorpt_process_details
;
The crystal faces were indexed by microscope on the diffractometer. After 
that a numerical absorption correction basing on a Gaussian algorithsm 
was applied, which is implemented in the X-RED program (Stoe, 2002).
;
_exptl_crystal_colour red
_exptl_crystal_density_diffrn 1.467
_exptl_crystal_density_method none
_exptl_crystal_description block
_exptl_crystal_F_000 1296
_exptl_crystal_size_max 0.36
_exptl_crystal_size_mid 0.28
_exptl_crystal_size_min 0.16
_refine_diff_density_max 1.168
_refine_diff_density_min -1.515
_refine_diff_density_rms 0.084
_refine_ls_extinction_coef 0.0024(2)
_refine_ls_extinction_expression Fc^*^=kFc[1+0.001xFc^2^\l^3^/sin(2\q)]^-1/4^
_refine_ls_extinction_method SHELXL
_refine_ls_goodness_of_fit_ref 1.027
_refine_ls_hydrogen_treatment constr
_refine_ls_matrix_type full
_refine_ls_number_parameters 308
_refine_ls_number_reflns 7512
_refine_ls_number_restraints 0
_refine_ls_restrained_S_all 1.027
_refine_ls_R_factor_all 0.0273
_refine_ls_R_factor_gt 0.0245
_refine_ls_shift/su_max 0.002
_refine_ls_shift/su_mean 0.000
_refine_ls_structure_factor_coef Fsqd
_refine_ls_weighting_details 'calc w=1/[\s^2^(Fo^2^)+(0.0385P)^2^+0.6684P] where P=(Fo^2^+2Fc^2^)/3'
_refine_ls_weighting_scheme calc
_refine_ls_wR_factor_gt 0.0639
_refine_ls_wR_factor_ref 0.0652
_reflns_number_gt 6964
_reflns_number_total 7512
_reflns_threshold_expression I&gt;2sigma(I)
_cod_data_source_file om400150p_si_002.cif
_cod_data_source_block c:\anna\micha14
_cod_original_sg_symbol_H-M 'P 21/n'
_cod_database_code 4080925

loop_
_symmetry_equiv_pos_as_xyz
'x, y, z'
'-x+1/2, y+1/2, -z+1/2'
'-x, -y, -z'
'x-1/2, -y-1/2, z-1/2'

loop_
_atom_site_label
_atom_site_type_symbol
_atom_site_fract_x
_atom_site_fract_y
_atom_site_fract_z
_atom_site_U_iso_or_equiv
_atom_site_adp_type
_atom_site_occupancy
_atom_site_symmetry_multiplicity
_atom_site_calc_flag
_atom_site_refinement_flags
C1 C 0.42953(14) 0.15402(8) 0.32840(7) 0.0124(2) Uani 1 1 d .
C2 C 0.56048(15) 0.11805(8) 0.33305(8) 0.0152(2) Uani 1 1 d .
C3 C 0.59966(16) 0.05859(9) 0.28603(9) 0.0194(3) Uani 1 1 d .
C4 C 0.50539(19) 0.03289(9) 0.22804(9) 0.0236(3) Uani 1 1 d .
C5 C 0.37338(18) 0.06584(9) 0.22055(8) 0.0204(3) Uani 1 1 d .
C6 C 0.33812(15) 0.12343(8) 0.27101(8) 0.0153(3) Uani 1 1 d .
C7 C 0.47492(16) 0.41656(8) 0.29921(8) 0.0164(3) Uani 1 1 d .
H7A H 0.4058 0.4378 0.3370 0.020 Uiso 1 1 calc R
H7B H 0.5722 0.4272 0.3208 0.020 Uiso 1 1 calc R
C8 C 0.45718(18) 0.45717(9) 0.21961(8) 0.0204(3) Uani 1 1 d .
H8A H 0.5213 0.4353 0.1804 0.031 Uiso 1 1 calc R
H8B H 0.4811 0.5095 0.2270 0.031 Uiso 1 1 calc R
H8C H 0.3578 0.4527 0.2004 0.031 Uiso 1 1 calc R
C9 C 0.61177(15) 0.28769(9) 0.24418(8) 0.0168(3) Uani 1 1 d .
H9A H 0.6020 0.2355 0.2270 0.020 Uiso 1 1 calc R
H9B H 0.6187 0.3185 0.1955 0.020 Uiso 1 1 calc R
C10 C 0.74969(16) 0.29590(10) 0.29334(9) 0.0244(3) Uani 1 1 d .
H10A H 0.7682 0.3484 0.3036 0.037 Uiso 1 1 calc R
H10B H 0.8296 0.2747 0.2638 0.037 Uiso 1 1 calc R
H10C H 0.7400 0.2698 0.3443 0.037 Uiso 1 1 calc R
C11 C 0.31096(15) 0.30363(9) 0.22023(8) 0.0182(3) Uani 1 1 d .
H11A H 0.3331 0.3362 0.1745 0.022 Uiso 1 1 calc R
H11B H 0.3107 0.2519 0.2009 0.022 Uiso 1 1 calc R
C12 C 0.16290(17) 0.32299(11) 0.25149(10) 0.0263(3) Uani 1 1 d .
H12A H 0.1441 0.2937 0.2994 0.039 Uiso 1 1 calc R
H12B H 0.0901 0.3119 0.2104 0.039 Uiso 1 1 calc R
H12C H 0.1595 0.3758 0.2647 0.039 Uiso 1 1 calc R
C13 C 0.24888(15) 0.06243(8) 0.44142(8) 0.0144(2) Uani 1 1 d .
H13A H 0.1796 0.0677 0.3964 0.017 Uiso 1 1 calc R
H13B H 0.3406 0.0457 0.4188 0.017 Uiso 1 1 calc R
C14 C 0.19435(16) 0.00152(8) 0.49655(8) 0.0178(3) Uani 1 1 d .
H14A H 0.2701 -0.0121 0.5350 0.027 Uiso 1 1 calc R
H14B H 0.1672 -0.0419 0.4647 0.027 Uiso 1 1 calc R
H14C H 0.1107 0.0195 0.5253 0.027 Uiso 1 1 calc R
C15 C 0.36189(15) 0.12779(8) 0.58187(7) 0.0143(2) Uani 1 1 d .
H15A H 0.3627 0.1706 0.6187 0.017 Uiso 1 1 calc R
H15B H 0.3049 0.0879 0.6064 0.017 Uiso 1 1 calc R
C16 C 0.51482(16) 0.10092(9) 0.57010(9) 0.0213(3) Uani 1 1 d .
H16A H 0.5148 0.0610 0.5305 0.032 Uiso 1 1 calc R
H16B H 0.5542 0.0825 0.6210 0.032 Uiso 1 1 calc R
H16C H 0.5738 0.1420 0.5513 0.032 Uiso 1 1 calc R
C17 C 0.09454(14) 0.17804(8) 0.51559(8) 0.0148(2) Uani 1 1 d .
H17A H 0.0591 0.1388 0.5514 0.018 Uiso 1 1 calc R
H17B H 0.0967 0.2249 0.5462 0.018 Uiso 1 1 calc R
C18 C -0.00998(16) 0.18631(10) 0.44495(9) 0.0223(3) Uani 1 1 d .
H18A H 0.0298 0.2208 0.4060 0.033 Uiso 1 1 calc R
H18B H -0.1015 0.2055 0.4639 0.033 Uiso 1 1 calc R
H18C H -0.0253 0.1380 0.4197 0.033 Uiso 1 1 calc R
C19 C 0.36641(15) 0.31510(8) 0.60408(7) 0.0153(2) Uani 1 1 d .
H19A H 0.2728 0.2906 0.6116 0.018 Uiso 1 1 calc R
H19B H 0.4417 0.2790 0.6194 0.018 Uiso 1 1 calc R
C20 C 0.37642(19) 0.38039(9) 0.66210(8) 0.0235(3) Uani 1 1 d .
H20A H 0.4714 0.4031 0.6589 0.035 Uiso 1 1 calc R
H20B H 0.3613 0.3628 0.7167 0.035 Uiso 1 1 calc R
H20C H 0.3030 0.4171 0.6479 0.035 Uiso 1 1 calc R
C21 C 0.25470(16) 0.41187(8) 0.48425(9) 0.0179(3) Uani 1 1 d .
H21A H 0.2816 0.4523 0.5214 0.022 Uiso 1 1 calc R
H21B H 0.2607 0.4314 0.4292 0.022 Uiso 1 1 calc R
C22 C 0.10008(16) 0.38898(10) 0.49965(11) 0.0256(3) Uani 1 1 d .
H22A H 0.0740 0.3473 0.4649 0.038 Uiso 1 1 calc R
H22B H 0.0361 0.4308 0.4883 0.038 Uiso 1 1 calc R
H22C H 0.0910 0.3742 0.5556 0.038 Uiso 1 1 calc R
C23 C 0.55673(15) 0.38537(9) 0.50081(8) 0.0173(3) Uani 1 1 d .
H23A H 0.5756 0.4071 0.4478 0.021 Uiso 1 1 calc R
H23B H 0.5504 0.4264 0.5397 0.021 Uiso 1 1 calc R
C24 C 0.68087(17) 0.33485(11) 0.52491(10) 0.0274(3) Uani 1 1 d .
H24A H 0.6736 0.3219 0.5815 0.041 Uiso 1 1 calc R
H24B H 0.7717 0.3605 0.5161 0.041 Uiso 1 1 calc R
H24C H 0.6771 0.2897 0.4926 0.041 Uiso 1 1 calc R
F1 F 0.66135(9) 0.14036(6) 0.38742(5) 0.02035(18) Uani 1 1 d .
F2 F 0.72791(11) 0.02527(6) 0.29570(6) 0.0272(2) Uani 1 1 d .
F3 F 0.54268(14) -0.02305(6) 0.17977(6) 0.0363(3) Uani 1 1 d .
F4 F 0.27891(12) 0.04097(6) 0.16447(6) 0.0303(2) Uani 1 1 d .
F5 F 0.20106(9) 0.14885(5) 0.26275(5) 0.01986(18) Uani 1 1 d .
P1 P 0.45015(4) 0.31453(2) 0.298124(18) 0.01136(7) Uani 1 1 d .
P2 P 0.27792(3) 0.154927(19) 0.486032(18) 0.01058(7) Uani 1 1 d .
P3 P 0.38427(4) 0.335634(19) 0.496601(19) 0.01116(7) Uani 1 1 d .
Rh1 Rh 0.386642(10) 0.241053(6) 0.406212(5) 0.00899(4) Uani 1 1 d .

loop_
_atom_site_aniso_label
_atom_site_aniso_U_11
_atom_site_aniso_U_22
_atom_site_aniso_U_33
_atom_site_aniso_U_23
_atom_site_aniso_U_13
_atom_site_aniso_U_12
C1 0.0171(6) 0.0110(6) 0.0092(5) -0.0006(4) 0.0030(4) -0.0008(5)
C2 0.0189(6) 0.0141(7) 0.0126(5) 0.0022(5) 0.0027(5) -0.0008(5)
C3 0.0256(7) 0.0135(7) 0.0195(6) 0.0043(5) 0.0100(5) 0.0044(5)
C4 0.0411(9) 0.0120(7) 0.0181(6) -0.0028(5) 0.0122(6) -0.0001(6)
C5 0.0334(8) 0.0167(7) 0.0111(5) -0.0035(5) 0.0028(5) -0.0086(6)
C6 0.0197(6) 0.0142(7) 0.0122(5) 0.0002(5) 0.0017(5) -0.0027(5)
C7 0.0249(7) 0.0130(7) 0.0113(5) 0.0015(5) 0.0009(5) -0.0007(5)
C8 0.0312(8) 0.0161(7) 0.0139(6) 0.0042(5) 0.0000(5) -0.0028(6)
C9 0.0192(6) 0.0173(7) 0.0140(6) 0.0017(5) 0.0052(5) 0.0005(5)
C10 0.0177(6) 0.0322(9) 0.0232(7) 0.0031(6) 0.0028(5) 0.0014(6)
C11 0.0210(6) 0.0220(8) 0.0114(5) 0.0032(5) -0.0044(5) -0.0038(5)
C12 0.0190(7) 0.0349(10) 0.0248(7) 0.0094(7) -0.0052(6) 0.0003(6)
C13 0.0198(6) 0.0116(6) 0.0117(5) 0.0005(5) -0.0007(5) -0.0014(5)
C14 0.0221(6) 0.0133(7) 0.0182(6) 0.0012(5) 0.0024(5) -0.0040(5)
C15 0.0201(6) 0.0124(6) 0.0103(5) 0.0020(4) -0.0022(4) 0.0007(5)
C16 0.0224(7) 0.0233(8) 0.0181(6) -0.0040(6) -0.0068(5) 0.0082(6)
C17 0.0146(6) 0.0159(7) 0.0140(5) 0.0016(5) 0.0020(4) 0.0004(5)
C18 0.0168(6) 0.0277(9) 0.0223(7) 0.0008(6) -0.0032(5) 0.0015(6)
C19 0.0229(6) 0.0143(7) 0.0089(5) -0.0023(5) 0.0019(4) -0.0007(5)
C20 0.0372(8) 0.0204(8) 0.0129(6) -0.0062(5) 0.0035(6) -0.0034(6)
C21 0.0219(6) 0.0130(7) 0.0190(6) 0.0015(5) 0.0026(5) 0.0036(5)
C22 0.0201(7) 0.0212(8) 0.0357(8) 0.0024(6) 0.0028(6) 0.0054(6)
C23 0.0193(6) 0.0187(7) 0.0139(5) -0.0018(5) 0.0006(5) -0.0063(5)
C24 0.0183(7) 0.0353(10) 0.0286(8) -0.0053(7) -0.0020(6) -0.0005(6)
F1 0.0177(4) 0.0227(5) 0.0206(4) 0.0021(3) -0.0029(3) 0.0015(3)
F2 0.0311(5) 0.0210(5) 0.0301(5) 0.0085(4) 0.0147(4) 0.0129(4)
F3 0.0627(7) 0.0175(5) 0.0293(5) -0.0099(4) 0.0170(5) 0.0027(5)
F4 0.0475(6) 0.0257(5) 0.0177(4) -0.0091(4) -0.0030(4) -0.0145(5)
F5 0.0187(4) 0.0228(5) 0.0179(4) -0.0008(3) -0.0038(3) -0.0036(3)
P1 0.01474(15) 0.01166(17) 0.00769(13) 0.00063(11) 0.00018(11) -0.00026(12)
P2 0.01355(15) 0.00987(16) 0.00830(13) 0.00069(11) -0.00026(11) -0.00006(11)
P3 0.01486(15) 0.01007(16) 0.00855(13) -0.00099(11) 0.00075(11) -0.00014(11)
Rh1 0.01180(6) 0.00870(7) 0.00647(6) -0.00025(3) -0.00020(4) -0.00008(3)

loop_
_atom_type_symbol
_atom_type_description
_atom_type_scat_dispersion_real
_atom_type_scat_dispersion_imag
_atom_type_scat_source
C C 0.0033 0.0016 'International Tables Vol C Tables 4.2.6.8 and 6.1.1.4'
H H 0.0000 0.0000 'International Tables Vol C Tables 4.2.6.8 and 6.1.1.4'
F F 0.0171 0.0103 'International Tables Vol C Tables 4.2.6.8 and 6.1.1.4'
P P 0.1023 0.0942 'International Tables Vol C Tables 4.2.6.8 and 6.1.1.4'
Rh Rh -1.1178 0.9187 'International Tables Vol C Tables 4.2.6.8 and 6.1.1.4'

loop_
_geom_angle_atom_site_label_1
_geom_angle_atom_site_label_2
_geom_angle_atom_site_label_3
_geom_angle
C2 C1 C6 112.50(13)
C2 C1 Rh1 119.85(10)
C6 C1 Rh1 127.60(10)
F1 C2 C3 115.08(13)
F1 C2 C1 119.90(12)
C3 C2 C1 125.02(13)
F2 C3 C4 119.24(14)
F2 C3 C2 121.44(14)
C4 C3 C2 119.32(14)
F3 C4 C5 120.89(15)
F3 C4 C3 120.51(16)
C5 C4 C3 118.60(14)
F4 C5 C4 119.47(14)
F4 C5 C6 120.94(15)
C4 C5 C6 119.58(14)
F5 C6 C5 115.11(12)
F5 C6 C1 119.98(12)
C5 C6 C1 124.89(14)
C8 C7 P1 117.16(10)
C8 C7 H7A 108.0
P1 C7 H7A 108.0
C8 C7 H7B 108.0
P1 C7 H7B 108.0
H7A C7 H7B 107.2
C7 C8 H8A 109.5
C7 C8 H8B 109.5
H8A C8 H8B 109.5
C7 C8 H8C 109.5
H8A C8 H8C 109.5
H8B C8 H8C 109.5
C10 C9 P1 113.73(10)
C10 C9 H9A 108.8
P1 C9 H9A 108.8
C10 C9 H9B 108.8
P1 C9 H9B 108.8
H9A C9 H9B 107.7
C9 C10 H10A 109.5
C9 C10 H10B 109.5
H10A C10 H10B 109.5
C9 C10 H10C 109.5
H10A C10 H10C 109.5
H10B C10 H10C 109.5
C12 C11 P1 111.44(10)
C12 C11 H11A 109.3
P1 C11 H11A 109.3
C12 C11 H11B 109.3
P1 C11 H11B 109.3
H11A C11 H11B 108.0
C11 C12 H12A 109.5
C11 C12 H12B 109.5
H12A C12 H12B 109.5
C11 C12 H12C 109.5
H12A C12 H12C 109.5
H12B C12 H12C 109.5
C14 C13 P2 117.06(9)
C14 C13 H13A 108.0
P2 C13 H13A 108.0
C14 C13 H13B 108.0
P2 C13 H13B 108.0
H13A C13 H13B 107.3
C13 C14 H14A 109.5
C13 C14 H14B 109.5
H14A C14 H14B 109.5
C13 C14 H14C 109.5
H14A C14 H14C 109.5
H14B C14 H14C 109.5
C16 C15 P2 110.96(9)
C16 C15 H15A 109.4
P2 C15 H15A 109.4
C16 C15 H15B 109.4
P2 C15 H15B 109.4
H15A C15 H15B 108.0
C15 C16 H16A 109.5
C15 C16 H16B 109.5
H16A C16 H16B 109.5
C15 C16 H16C 109.5
H16A C16 H16C 109.5
H16B C16 H16C 109.5
C18 C17 P2 113.52(10)
C18 C17 H17A 108.9
P2 C17 H17A 108.9
C18 C17 H17B 108.9
P2 C17 H17B 108.9
H17A C17 H17B 107.7
C17 C18 H18A 109.5
C17 C18 H18B 109.5
H18A C18 H18B 109.5
C17 C18 H18C 109.5
H18A C18 H18C 109.5
H18B C18 H18C 109.5
C20 C19 P3 117.24(11)
C20 C19 H19A 108.0
P3 C19 H19A 108.0
C20 C19 H19B 108.0
P3 C19 H19B 108.0
H19A C19 H19B 107.2
C19 C20 H20A 109.5
C19 C20 H20B 109.5
H20A C20 H20B 109.5
C19 C20 H20C 109.5
H20A C20 H20C 109.5
H20B C20 H20C 109.5
C22 C21 P3 113.50(11)
C22 C21 H21A 108.9
P3 C21 H21A 108.9
C22 C21 H21B 108.9
P3 C21 H21B 108.9
H21A C21 H21B 107.7
C21 C22 H22A 109.5
C21 C22 H22B 109.5
H22A C22 H22B 109.5
C21 C22 H22C 109.5
H22A C22 H22C 109.5
H22B C22 H22C 109.5
C24 C23 P3 112.16(11)
C24 C23 H23A 109.2
P3 C23 H23A 109.2
C24 C23 H23B 109.2
P3 C23 H23B 109.2
H23A C23 H23B 107.9
C23 C24 H24A 109.5
C23 C24 H24B 109.5
H24A C24 H24B 109.5
C23 C24 H24C 109.5
H24A C24 H24C 109.5
H24B C24 H24C 109.5
C11 P1 C9 101.51(7)
C11 P1 C7 101.53(7)
C9 P1 C7 99.42(7)
C11 P1 Rh1 107.70(5)
C9 P1 Rh1 116.99(5)
C7 P1 Rh1 126.25(4)
C17 P2 C15 102.13(6)
C17 P2 C13 100.58(7)
C15 P2 C13 99.69(6)
C17 P2 Rh1 115.17(5)
C15 P2 Rh1 120.12(5)
C13 P2 Rh1 116.13(4)
C21 P3 C23 102.16(7)
C21 P3 C19 100.90(7)
C23 P3 C19 98.89(6)
C21 P3 Rh1 119.97(5)
C23 P3 Rh1 111.81(5)
C19 P3 Rh1 119.81(5)
C1 Rh1 P3 169.35(4)
C1 Rh1 P2 86.79(4)
P3 Rh1 P2 96.436(12)
C1 Rh1 P1 83.71(4)
P3 Rh1 P1 95.372(13)
P2 Rh1 P1 163.403(12)

loop_
_geom_bond_atom_site_label_1
_geom_bond_atom_site_label_2
_geom_bond_distance
C1 C2 1.3859(19)
C1 C6 1.3888(18)
C1 Rh1 2.0863(13)
C2 F1 1.3595(16)
C2 C3 1.386(2)
C3 F2 1.3476(17)
C3 C4 1.380(2)
C4 F3 1.3443(18)
C4 C5 1.373(2)
C5 F4 1.3538(17)
C5 C6 1.384(2)
C6 F5 1.3645(17)
C7 C8 1.5283(19)
C7 P1 1.8592(15)
C7 H7A 0.9900
C7 H7B 0.9900
C8 H8A 0.9800
C8 H8B 0.9800
C8 H8C 0.9800
C9 C10 1.523(2)
C9 P1 1.8378(14)
C9 H9A 0.9900
C9 H9B 0.9900
C10 H10A 0.9800
C10 H10B 0.9800
C10 H10C 0.9800
C11 C12 1.528(2)
C11 P1 1.8355(14)
C11 H11A 0.9900
C11 H11B 0.9900
C12 H12A 0.9800
C12 H12B 0.9800
C12 H12C 0.9800
C13 C14 1.5300(19)
C13 P2 1.8496(14)
C13 H13A 0.9900
C13 H13B 0.9900
C14 H14A 0.9800
C14 H14B 0.9800
C14 H14C 0.9800
C15 C16 1.525(2)
C15 P2 1.8402(13)
C15 H15A 0.9900
C15 H15B 0.9900
C16 H16A 0.9800
C16 H16B 0.9800
C16 H16C 0.9800
C17 C18 1.5274(19)
C17 P2 1.8390(14)
C17 H17A 0.9900
C17 H17B 0.9900
C18 H18A 0.9800
C18 H18B 0.9800
C18 H18C 0.9800
C19 C20 1.531(2)
C19 P3 1.8481(13)
C19 H19A 0.9900
C19 H19B 0.9900
C20 H20A 0.9800
C20 H20B 0.9800
C20 H20C 0.9800
C21 C22 1.528(2)
C21 P3 1.8433(15)
C21 H21A 0.9900
C21 H21B 0.9900
C22 H22A 0.9800
C22 H22B 0.9800
C22 H22C 0.9800
C23 C24 1.525(2)
C23 P3 1.8447(14)
C23 H23A 0.9900
C23 H23B 0.9900
C24 H24A 0.9800
C24 H24B 0.9800
C24 H24C 0.9800
P1 Rh1 2.3304(3)
P2 Rh1 2.3000(3)
P3 Rh1 2.2840(3)

loop_
_geom_torsion_atom_site_label_1
_geom_torsion_atom_site_label_2
_geom_torsion_atom_site_label_3
_geom_torsion_atom_site_label_4
_geom_torsion
C6 C1 C2 F1 -178.77(12)
Rh1 C1 C2 F1 -1.05(17)
C6 C1 C2 C3 0.6(2)
Rh1 C1 C2 C3 178.35(11)
F1 C2 C3 F2 1.3(2)
C1 C2 C3 F2 -178.16(13)
F1 C2 C3 C4 -178.74(13)
C1 C2 C3 C4 1.8(2)
F2 C3 C4 F3 -2.3(2)
C2 C3 C4 F3 177.68(13)
F2 C3 C4 C5 177.96(13)
C2 C3 C4 C5 -2.0(2)
F3 C4 C5 F4 0.9(2)
C3 C4 C5 F4 -179.41(13)
F3 C4 C5 C6 -179.87(14)
C3 C4 C5 C6 -0.2(2)
F4 C5 C6 F5 3.8(2)
C4 C5 C6 F5 -175.41(13)
F4 C5 C6 C1 -177.86(13)
C4 C5 C6 C1 2.9(2)
C2 C1 C6 F5 175.22(12)
Rh1 C1 C6 F5 -2.29(19)
C2 C1 C6 C5 -3.0(2)
Rh1 C1 C6 C5 179.48(11)
C12 C11 P1 C9 179.83(12)
C12 C11 P1 C7 -77.94(12)
C12 C11 P1 Rh1 56.38(12)
C10 C9 P1 C11 176.42(12)
C10 C9 P1 C7 72.50(12)
C10 C9 P1 Rh1 -66.71(12)
C8 C7 P1 C11 -33.85(13)
C8 C7 P1 C9 70.05(12)
C8 C7 P1 Rh1 -156.15(9)
C18 C17 P2 C15 -167.17(11)
C18 C17 P2 C13 -64.74(12)
C18 C17 P2 Rh1 60.91(12)
C16 C15 P2 C17 176.11(11)
C16 C15 P2 C13 72.97(12)
C16 C15 P2 Rh1 -55.02(12)
C14 C13 P2 C17 -62.52(11)
C14 C13 P2 C15 41.88(12)
C14 C13 P2 Rh1 172.48(9)
C22 C21 P3 C23 -165.59(11)
C22 C21 P3 C19 -63.91(12)
C22 C21 P3 Rh1 70.15(12)
C24 C23 P3 C21 170.43(10)
C24 C23 P3 C19 67.16(11)
C24 C23 P3 Rh1 -60.04(11)
C20 C19 P3 C21 -50.15(13)
C20 C19 P3 C23 54.16(13)
C20 C19 P3 Rh1 175.70(10)
C2 C1 Rh1 P3 13.0(3)
C6 C1 Rh1 P3 -169.64(13)
C2 C1 Rh1 P2 -95.01(11)
C6 C1 Rh1 P2 82.34(12)
C2 C1 Rh1 P1 98.62(11)
C6 C1 Rh1 P1 -84.03(12)
C21 P3 Rh1 C1 148.0(2)
C23 P3 Rh1 C1 28.5(2)
C19 P3 Rh1 C1 -86.4(2)
C21 P3 Rh1 P2 -104.79(6)
C23 P3 Rh1 P2 135.70(5)
C19 P3 Rh1 P2 20.79(6)
C21 P3 Rh1 P1 63.52(6)
C23 P3 Rh1 P1 -55.99(5)
C19 P3 Rh1 P1 -170.90(5)
C17 P2 Rh1 C1 -127.76(6)
C15 P2 Rh1 C1 109.49(6)
C13 P2 Rh1 C1 -10.59(6)
C17 P2 Rh1 P3 62.43(5)
C15 P2 Rh1 P3 -60.32(5)
C13 P2 Rh1 P3 179.59(5)
C17 P2 Rh1 P1 -72.66(7)
C15 P2 Rh1 P1 164.58(6)
C13 P2 Rh1 P1 44.50(7)
C11 P1 Rh1 C1 68.30(7)
C9 P1 Rh1 C1 -45.14(7)
C7 P1 Rh1 C1 -172.09(7)
C11 P1 Rh1 P3 -122.37(6)
C9 P1 Rh1 P3 124.20(5)
C7 P1 Rh1 P3 -2.75(6)
C11 P1 Rh1 P2 12.84(8)
C9 P1 Rh1 P2 -100.60(7)
C7 P1 Rh1 P2 132.45(7)
